data_1536791
loop_
_publ_author_name
'Yamnova, N.A.'
'Pushcharovskii, D.Yu.'
'Kalacheva, L.V.'
'Kalinin, V.V.'

_publ_section_title
;
 Crystal structure of taikanite Sr2 Ba Mn2 (Si4 O12) O2
;
_journal_name_full Kristallografiya
_journal_page_first 613
_journal_page_last 616
_journal_volume 37
_journal_year 1992
_chemical_formula_sum 'Ba Mn2 O14 Si4 Sr2'
_chemical_name_systematic 'Sr2 Ba Mn2 O2 (Si O3)4'
_space_group_IT_number 5
_symmetry_space_group_name_Hall 'C 2y'
_symmetry_space_group_name_H-M 'C 1 2 1'
_cell_angle_alpha 90
_cell_angle_beta 93.28
_cell_angle_gamma 90
_cell_formula_units_Z 2
_cell_length_a 14.59
_cell_length_b 7.769
_cell_length_c 5.141
_cell_volume 581.776
_citation_journal_id_ASTM KRISAJ
_cod_data_source_file Yamnova_KRISAJ_1992_1274.cif
_cod_data_source_block Ba1Mn2O14Si4Sr2
_cod_original_cell_volume 581.7762
_cod_original_formula_sum 'Ba1 Mn2 O14 Si4 Sr2'
_cod_database_code 1536791

loop_
_symmetry_equiv_pos_as_xyz
x,y,z
-x,y,-z
x+1/2,y+1/2,z
-x+1/2,y+1/2,-z

loop_
_atom_site_label
_atom_site_type_symbol
_atom_site_fract_x
_atom_site_fract_y
_atom_site_fract_z
_atom_site_occupancy
_atom_site_U_iso_or_equiv
Mn2 Mn+3 0 0.5302 0 1 0.0
O3 O-2 0.0598 0.3529 0.195 1 0.0
O2 O-2 0.4053 0.646 0.366 1 0.0
Si2 Si+4 0.3268 0.5297 0.4846 1 0.0
O5 O-2 0.1829 0.0348 0.207 1 0.0
O4 O-2 0.2265 0.5895 0.331 1 0.0
Sr1 Sr+2 0.20479 0.318 -0.0175 1 0.0
Mn1 Mn+3 0 0.3354 0.5 1 0.0
Si1 Si+4 0.1308 0.6538 0.4621 1 0.0
O6 O-2 0.0619 0.7075 0.221 1 0.0
O1 O-2 0.3381 0.3297 0.373 1 0.0
Ba1 Ba+2 0 0 0 1 0.0
O7 O-2 0.3998 0.015 0.327 1 0.0
